data_7200895
loop_
_publ_author_name
'Zhao, Xiao-Qing'
'Zhao, Bin'
'Shi, Wei'
'Cheng, Peng'

_publ_section_title
;
 Structures and luminescent properties of a series of Ln--Ag
 heterometallic coordination polymers
;
_journal_issue 7
_journal_name_full CrystEngComm
_journal_page_first 1261
_journal_paper_doi 10.1039/b900430k
_journal_volume 11
_journal_year 2009
_chemical_formula_moiety 'C14 H18 Ag Ce N2 O14'
_chemical_formula_sum 'C14 H18 Ag Ce N2 O14'
_chemical_formula_weight 686.29
_chemical_name_systematic
;
?
;
_space_group_IT_number 14
_symmetry_cell_setting monoclinic
_symmetry_space_group_name_Hall '-P 2yn'
_symmetry_space_group_name_H-M 'P 1 21/n 1'
_atom_sites_solution_hydrogens geom
_atom_sites_solution_primary direct
_atom_sites_solution_secondary difmap
_audit_creation_method SHELXL-97
_cell_angle_alpha 90.00
_cell_angle_beta 97.71(3)
_cell_angle_gamma 90.00
_cell_formula_units_Z 4
_cell_length_a 14.656(3)
_cell_length_b 7.3077(15)
_cell_length_c 19.705(4)
_cell_measurement_reflns_used 5038
_cell_measurement_temperature 293(2)
_cell_measurement_theta_max 27.90
_cell_measurement_theta_min 1.63
_cell_volume 2091.4(8)
_computing_structure_refinement 'SHELXL-97 (Sheldrick, 1997)'
_computing_structure_solution 'SHELXS-97 (Sheldrick, 1990)'
_diffrn_ambient_temperature 293(2)
_diffrn_measured_fraction_theta_full 0.998
_diffrn_measured_fraction_theta_max 0.998
_diffrn_radiation_monochromator graphite
_diffrn_radiation_source 'fine-focus sealed tube'
_diffrn_radiation_type MoK\a
_diffrn_radiation_wavelength 0.71073
_diffrn_reflns_av_R_equivalents 0.0399
_diffrn_reflns_av_sigmaI/netI 0.0320
_diffrn_reflns_limit_h_max 17
_diffrn_reflns_limit_h_min -17
_diffrn_reflns_limit_k_max 8
_diffrn_reflns_limit_k_min -8
_diffrn_reflns_limit_l_max 23
_diffrn_reflns_limit_l_min -23
_diffrn_reflns_number 15133
_diffrn_reflns_theta_full 25.01
_diffrn_reflns_theta_max 25.01
_diffrn_reflns_theta_min 1.63
_exptl_absorpt_coefficient_mu 3.161
_exptl_absorpt_correction_T_max 0.6659
_exptl_absorpt_correction_T_min 0.6317
_exptl_absorpt_correction_type multi-scan
_exptl_absorpt_process_details 'Jacobson, R. (1998) Private communication'
_exptl_crystal_colour yellow
_exptl_crystal_density_diffrn 2.180
_exptl_crystal_density_method 'not measured'
_exptl_crystal_description prism
_exptl_crystal_F_000 1332
_exptl_crystal_size_max 0.16
_exptl_crystal_size_mid 0.14
_exptl_crystal_size_min 0.14
_refine_diff_density_max 1.368
_refine_diff_density_min -2.631
_refine_diff_density_rms 0.113
_refine_ls_extinction_method none
_refine_ls_goodness_of_fit_ref 1.084
_refine_ls_hydrogen_treatment mixed
_refine_ls_matrix_type full
_refine_ls_number_parameters 295
_refine_ls_number_reflns 3692
_refine_ls_number_restraints 6
_refine_ls_restrained_S_all 1.587
_refine_ls_R_factor_all 0.0302
_refine_ls_R_factor_gt 0.0261
_refine_ls_shift/su_max 0.001
_refine_ls_shift/su_mean 0.000
_refine_ls_structure_factor_coef Fsqd
_refine_ls_weighting_details 'calc w=1/[\s^2^(Fo^2^)+(0.0291P)^2^+2.1764P] where P=(Fo^2^+2Fc^2^)/3'
_refine_ls_weighting_scheme calc
_refine_ls_wR_factor_gt 0.0606
_refine_ls_wR_factor_ref 0.0625
_reflns_number_gt 3308
_reflns_number_total 3692
_reflns_threshold_expression >2sigma(I)
_cod_data_source_file b900430k.txt
_cod_data_source_block 2
_cod_depositor_comments
;
The following automatic conversions were performed:
'_symmetry_cell_setting' value 'MONOclinic' changed to 'monoclinic'
according to '/home/saulius/struct/CIF-dictionaries/cif_core.dic'
dictionary named 'cif_core.dic' version 2.4.1 from 2010-06-29.

Automatic conversion script
Id: cif_fix_enum 1527 2010-12-29 10:47:43Z saulius 
;
_cod_original_cell_volume 2091.3(7)
_cod_original_sg_symbol_H-M P2(1)/n
_cod_database_code 7200895

loop_
_symmetry_equiv_pos_as_xyz
'x, y, z'
'-x+1/2, y+1/2, -z+1/2'
'-x, -y, -z'
'x-1/2, -y-1/2, z-1/2'

loop_
_atom_site_label
_atom_site_type_symbol
_atom_site_fract_x
_atom_site_fract_y
_atom_site_fract_z
_atom_site_U_iso_or_equiv
_atom_site_adp_type
_atom_site_occupancy
_atom_site_symmetry_multiplicity
_atom_site_calc_flag
_atom_site_refinement_flags
_atom_site_disorder_assembly
_atom_site_disorder_group
Ce1 Ce 0.793080(19) 0.94908(4) 0.137652(15) 0.00898(11) Uani 1 1 d . . .
Ag1 Ag 0.87785(4) 0.49549(8) 0.00723(4) 0.0469(2) Uani 1 1 d U . .
C1 C 0.6325(4) 1.2799(8) 0.0863(3) 0.0116(11) Uani 1 1 d . . .
C2 C 0.6211(4) 1.1621(7) 0.0226(3) 0.0120(11) Uani 1 1 d . . .
C3 C 0.5596(4) 1.2056(8) -0.0359(3) 0.0171(13) Uani 1 1 d . . .
H3 H 0.5239 1.3111 -0.0377 0.021 Uiso 1 1 calc R . .
C4 C 0.5538(4) 1.0870(8) -0.0907(3) 0.0189(13) Uani 1 1 d . . .
H4 H 0.5134 1.1118 -0.1302 0.023 Uiso 1 1 calc R . .
C5 C 0.6078(4) 0.9311(8) -0.0870(3) 0.0154(12) Uani 1 1 d . . .
H5 H 0.6044 0.8502 -0.1237 0.018 Uiso 1 1 calc R . .
C6 C 0.6672(4) 0.8986(8) -0.0272(3) 0.0134(12) Uani 1 1 d . . .
C7 C 0.7320(4) 0.7380(8) -0.0173(3) 0.0148(12) Uani 1 1 d . . .
C8 C 0.9521(4) 0.6098(8) 0.1850(3) 0.0138(12) Uani 1 1 d . . .
C9 C 1.0105(4) 0.7394(8) 0.1491(3) 0.0154(12) Uani 1 1 d . . .
C10 C 1.1032(4) 0.7093(8) 0.1450(3) 0.0208(14) Uani 1 1 d . . .
H10A H 1.1320 0.6026 0.1624 0.025 Uiso 1 1 calc R . .
C11 C 1.1516(4) 0.8411(9) 0.1146(3) 0.0264(15) Uani 1 1 d . . .
H11 H 1.2140 0.8254 0.1118 0.032 Uiso 1 1 calc R . .
C12 C 1.1062(4) 0.9968(9) 0.0883(3) 0.0209(14) Uani 1 1 d . . .
H12 H 1.1377 1.0881 0.0681 0.025 Uiso 1 1 calc R . .
C13 C 1.0138(4) 1.0142(8) 0.0925(3) 0.0140(12) Uani 1 1 d . . .
C14 C 0.9566(4) 1.1750(8) 0.0633(3) 0.0149(12) Uani 1 1 d . . .
N1 N 0.6734(3) 1.0116(6) 0.0267(2) 0.0114(10) Uani 1 1 d . . .
N2 N 0.9662(3) 0.8884(6) 0.1226(2) 0.0112(10) Uani 1 1 d . . .
O1 O 0.7882(3) 0.7362(5) 0.03832(19) 0.0166(9) Uani 1 1 d . . .
O2 O 0.7322(3) 0.6194(6) -0.0624(2) 0.0229(10) Uani 1 1 d . . .
O3 O 0.6895(3) 1.2216(5) 0.13605(19) 0.0145(9) Uani 1 1 d . . .
O4 O 0.5862(3) 1.4232(5) 0.0857(2) 0.0183(9) Uani 1 1 d . . .
O5 O 0.8697(2) 0.6604(5) 0.1879(2) 0.0146(9) Uani 1 1 d . . .
O6 O 0.9876(3) 0.4642(5) 0.2088(2) 0.0201(9) Uani 1 1 d . . .
O7 O 0.8712(3) 1.1706(5) 0.06720(19) 0.0152(9) Uani 1 1 d . . .
O8 O 0.9962(3) 1.3030(5) 0.0368(2) 0.0224(10) Uani 1 1 d . . .
O9 O 0.7464(3) 0.9386(5) 0.25470(19) 0.0127(8) Uani 1 1 d . . .
H9A H 0.7755 0.8756 0.2926 0.015 Uiso 1 1 d R . .
H9B H 0.7015 1.0274 0.2751 0.015 Uiso 1 1 d R . .
O10 O 0.8977(2) 1.1495(5) 0.22148(19) 0.0140(8) Uani 1 1 d . . .
H10C H 0.9386 1.0689 0.2431 0.017 Uiso 1 1 d R . .
H10B H 0.9194 1.2549 0.2139 0.017 Uiso 1 1 d R . .
O11 O 0.6572(3) 0.7400(6) 0.1458(2) 0.0149(9) Uani 1 1 d . . .
H11A H 0.650(5) 0.731(9) 0.181(3) 0.018 Uiso 1 1 d . . .
H11B H 0.641(4) 0.640(9) 0.125(3) 0.018 Uiso 1 1 d . . .
O12 O 0.6916(3) 0.5230(6) 0.8032(2) 0.0237(10) Uani 1 1 d . . .
H12A H 0.7090 0.5197 0.8444 0.028 Uiso 1 1 d R . .
H12B H 0.7351 0.5758 0.7840 0.028 Uiso 1 1 d R . .
O13 O 0.1693(3) 0.3437(6) 0.2611(2) 0.0329(12) Uani 1 1 d . . .
H13A H 0.1637 0.2265 0.2717 0.039 Uiso 1 1 d R . .
H13B H 0.1121 0.3545 0.2405 0.039 Uiso 1 1 d R . .
O14 O 0.0064(3) 0.9158(6) 0.2950(2) 0.0229(10) Uani 1 1 d . . .
H14A H -0.0147 0.9272 0.3368 0.027 Uiso 1 1 d R . .
H14B H 0.0630 0.9416 0.2965 0.027 Uiso 1 1 d R . .

loop_
_atom_site_aniso_label
_atom_site_aniso_U_11
_atom_site_aniso_U_22
_atom_site_aniso_U_33
_atom_site_aniso_U_23
_atom_site_aniso_U_13
_atom_site_aniso_U_12
Ce1 0.00752(16) 0.00894(18) 0.01035(17) 0.00078(12) 0.00071(11) 0.00100(12)
Ag1 0.0236(3) 0.0283(3) 0.0920(5) 0.0306(3) 0.0196(3) 0.0145(2)
C1 0.012(3) 0.013(3) 0.010(3) 0.002(2) 0.001(2) -0.002(2)
C2 0.008(3) 0.012(3) 0.016(3) 0.000(2) 0.002(2) 0.001(2)
C3 0.014(3) 0.016(3) 0.020(3) 0.001(3) -0.002(2) 0.004(2)
C4 0.019(3) 0.025(3) 0.012(3) -0.001(3) -0.004(2) 0.003(3)
C5 0.016(3) 0.018(3) 0.011(3) -0.004(2) -0.002(2) -0.002(2)
C6 0.010(3) 0.014(3) 0.017(3) 0.000(2) 0.001(2) -0.002(2)
C7 0.017(3) 0.013(3) 0.015(3) 0.000(2) 0.006(2) -0.001(2)
C8 0.013(3) 0.011(3) 0.017(3) 0.003(2) 0.003(2) 0.001(2)
C9 0.013(3) 0.016(3) 0.017(3) 0.002(2) 0.003(2) 0.003(2)
C10 0.015(3) 0.019(3) 0.029(3) 0.011(3) 0.005(3) 0.008(3)
C11 0.011(3) 0.031(4) 0.039(4) 0.013(3) 0.009(3) 0.004(3)
C12 0.018(3) 0.021(3) 0.025(3) 0.012(3) 0.005(3) -0.002(3)
C13 0.012(3) 0.015(3) 0.016(3) 0.004(2) 0.004(2) 0.001(2)
C14 0.019(3) 0.010(3) 0.016(3) 0.003(2) 0.005(2) 0.002(2)
N1 0.011(2) 0.011(2) 0.012(2) 0.0005(19) 0.0013(18) -0.0003(19)
N2 0.011(2) 0.009(2) 0.013(2) 0.0035(19) 0.0003(18) 0.0028(19)
O1 0.016(2) 0.017(2) 0.015(2) -0.0010(17) -0.0015(17) 0.0044(17)
O2 0.029(2) 0.020(2) 0.019(2) -0.0073(19) -0.0008(18) 0.0069(19)
O3 0.015(2) 0.015(2) 0.013(2) -0.0002(17) -0.0006(16) 0.0030(16)
O4 0.017(2) 0.015(2) 0.021(2) -0.0037(18) -0.0038(17) 0.0071(17)
O5 0.0104(19) 0.013(2) 0.020(2) 0.0059(17) 0.0028(16) 0.0017(16)
O6 0.013(2) 0.015(2) 0.032(2) 0.0116(19) 0.0013(18) 0.0023(17)
O7 0.014(2) 0.015(2) 0.018(2) 0.0054(17) 0.0051(16) 0.0024(16)
O8 0.019(2) 0.014(2) 0.036(3) 0.011(2) 0.0112(19) 0.0037(18)
O9 0.0133(18) 0.013(2) 0.0126(18) 0.0002(16) 0.0035(15) 0.0020(16)
O10 0.0134(19) 0.009(2) 0.019(2) 0.0013(17) 0.0013(16) -0.0005(16)
O11 0.017(2) 0.015(2) 0.013(2) 0.0000(18) 0.0015(18) -0.0032(17)
O12 0.016(2) 0.034(3) 0.022(2) -0.004(2) 0.0022(18) -0.0020(19)
O13 0.016(2) 0.033(3) 0.048(3) 0.016(2) 0.000(2) 0.001(2)
O14 0.015(2) 0.030(3) 0.024(2) 0.007(2) 0.0027(18) 0.0018(18)

loop_
_atom_type_symbol
_atom_type_description
_atom_type_scat_dispersion_real
_atom_type_scat_dispersion_imag
_atom_type_scat_source
C C 0.0033 0.0016 'International Tables Vol C Tables 4.2.6.8 and 6.1.1.4'
H H 0.0000 0.0000 'International Tables Vol C Tables 4.2.6.8 and 6.1.1.4'
N N 0.0061 0.0033 'International Tables Vol C Tables 4.2.6.8 and 6.1.1.4'
O O 0.0106 0.0060 'International Tables Vol C Tables 4.2.6.8 and 6.1.1.4'
Ag Ag -0.8971 1.1015 'International Tables Vol C Tables 4.2.6.8 and 6.1.1.4'
Ce Ce -0.2486 2.6331 'International Tables Vol C Tables 4.2.6.8 and 6.1.1.4'

loop_
_geom_angle_atom_site_label_1
_geom_angle_atom_site_label_2
_geom_angle_atom_site_label_3
_geom_angle
_geom_angle_site_symmetry_1
_geom_angle_site_symmetry_3
_geom_angle_publ_flag
O9 Ce1 O1 136.43(13) . . ?
O9 Ce1 O3 78.15(12) . . ?
O1 Ce1 O3 122.23(12) . . ?
O9 Ce1 O7 137.25(12) . . ?
O1 Ce1 O7 86.28(13) . . ?
O3 Ce1 O7 78.51(13) . . ?
O9 Ce1 O5 76.98(12) . . ?
O1 Ce1 O5 75.59(12) . . ?
O3 Ce1 O5 154.94(13) . . ?
O7 Ce1 O5 122.93(12) . . ?
O9 Ce1 O11 66.85(13) . . ?
O1 Ce1 O11 74.57(14) . . ?
O3 Ce1 O11 89.99(13) . . ?
O7 Ce1 O11 147.83(13) . . ?
O5 Ce1 O11 77.48(13) . . ?
O9 Ce1 O10 68.60(12) . . ?
O1 Ce1 O10 144.63(12) . . ?
O3 Ce1 O10 82.10(12) . . ?
O7 Ce1 O10 73.09(12) . . ?
O5 Ce1 O10 91.66(12) . . ?
O11 Ce1 O10 135.44(13) . . ?
O9 Ce1 N2 119.17(13) . . ?
O1 Ce1 N2 74.49(13) . . ?
O3 Ce1 N2 136.52(13) . . ?
O7 Ce1 N2 61.79(13) . . ?
O5 Ce1 N2 61.27(13) . . ?
O11 Ce1 N2 133.15(14) . . ?
O10 Ce1 N2 70.49(13) . . ?
O9 Ce1 N1 122.32(13) . . ?
O1 Ce1 N1 60.96(13) . . ?
O3 Ce1 N1 61.28(13) . . ?
O7 Ce1 N1 74.52(13) . . ?
O5 Ce1 N1 132.54(13) . . ?
O11 Ce1 N1 73.60(13) . . ?
O10 Ce1 N1 134.93(13) . . ?
N2 Ce1 N1 118.50(14) . . ?
O8 Ag1 O1 148.01(15) 1_545 . ?
O8 Ag1 O2 157.62(15) 1_545 . ?
O1 Ag1 O2 53.87(13) . . ?
O8 Ag1 O8 83.29(14) 1_545 3_775 ?
O1 Ag1 O8 96.36(14) . 3_775 ?
O2 Ag1 O8 101.55(14) . 3_775 ?
O4 C1 O3 126.1(5) . . ?
O4 C1 C2 118.1(5) . . ?
O3 C1 C2 115.8(5) . . ?
N1 C2 C3 122.4(5) . . ?
N1 C2 C1 114.8(5) . . ?
C3 C2 C1 122.7(5) . . ?
C4 C3 C2 117.9(5) . . ?
C4 C3 H3 121.1 . . ?
C2 C3 H3 121.1 . . ?
C3 C4 C5 120.1(5) . . ?
C3 C4 H4 119.9 . . ?
C5 C4 H4 119.9 . . ?
C4 C5 C6 118.4(5) . . ?
C4 C5 H5 120.8 . . ?
C6 C5 H5 120.8 . . ?
N1 C6 C5 122.3(5) . . ?
N1 C6 C7 113.8(5) . . ?
C5 C6 C7 123.9(5) . . ?
O2 C7 O1 122.9(5) . . ?
O2 C7 C6 120.8(5) . . ?
O1 C7 C6 116.3(5) . . ?
O6 C8 O5 125.5(5) . . ?
O6 C8 C9 118.4(5) . . ?
O5 C8 C9 116.0(5) . . ?
N2 C9 C10 122.2(5) . . ?
N2 C9 C8 114.6(5) . . ?
C10 C9 C8 123.1(5) . . ?
C11 C10 C9 118.6(5) . . ?
C11 C10 H10A 120.7 . . ?
C9 C10 H10A 120.7 . . ?
C10 C11 C12 119.2(5) . . ?
C10 C11 H11 120.4 . . ?
C12 C11 H11 120.4 . . ?
C13 C12 C11 118.8(6) . . ?
C13 C12 H12 120.6 . . ?
C11 C12 H12 120.6 . . ?
N2 C13 C12 122.7(5) . . ?
N2 C13 C14 114.0(5) . . ?
C12 C13 C14 123.3(5) . . ?
O8 C14 O7 124.2(5) . . ?
O8 C14 C13 118.3(5) . . ?
O7 C14 C13 117.4(5) . . ?
C2 N1 C6 118.9(5) . . ?
C2 N1 Ce1 120.1(3) . . ?
C6 N1 Ce1 120.9(3) . . ?
C9 N2 C13 118.5(5) . . ?
C9 N2 Ce1 121.2(4) . . ?
C13 N2 Ce1 120.1(3) . . ?
C7 O1 Ag1 96.0(3) . . ?
C7 O1 Ce1 127.8(4) . . ?
Ag1 O1 Ce1 136.13(16) . . ?
C7 O2 Ag1 86.8(3) . . ?
C1 O3 Ce1 127.7(3) . . ?
C8 O5 Ce1 126.8(3) . . ?
C14 O7 Ce1 125.4(3) . . ?
C14 O8 Ag1 101.0(3) . 1_565 ?
C14 O8 Ag1 162.3(4) . 3_775 ?
Ag1 O8 Ag1 96.71(14) 1_565 3_775 ?
Ce1 O9 H9A 127.2 . . ?
Ce1 O9 H9B 127.1 . . ?
H9A O9 H9B 104.1 . . ?
Ce1 O10 H10C 103.5 . . ?
Ce1 O10 H10B 127.5 . . ?
H10C O10 H10B 115.4 . . ?
Ce1 O11 H11A 110(5) . . ?
Ce1 O11 H11B 131(4) . . ?
H11A O11 H11B 109(7) . . ?
H12A O12 H12B 107.1 . . ?
H13A O13 H13B 94.7 . . ?
H14A O14 H14B 113.1 . . ?

loop_
_geom_bond_atom_site_label_1
_geom_bond_atom_site_label_2
_geom_bond_distance
_geom_bond_site_symmetry_2
_geom_bond_publ_flag
Ce1 O9 2.493(4) . ?
Ce1 O1 2.494(4) . ?
Ce1 O3 2.502(4) . ?
Ce1 O7 2.507(4) . ?
Ce1 O5 2.528(4) . ?
Ce1 O11 2.533(4) . ?
Ce1 O10 2.558(4) . ?
Ce1 N2 2.632(4) . ?
Ce1 N1 2.653(4) . ?
Ag1 O8 2.248(4) 1_545 ?
Ag1 O1 2.326(4) . ?
Ag1 O2 2.545(4) . ?
Ag1 O8 2.599(4) 3_775 ?
C1 O4 1.247(7) . ?
C1 O3 1.273(6) . ?
C1 C2 1.513(8) . ?
C2 N1 1.337(7) . ?
C2 C3 1.401(8) . ?
C3 C4 1.378(8) . ?
C3 H3 0.9300 . ?
C4 C5 1.384(8) . ?
C4 H4 0.9300 . ?
C5 C6 1.388(8) . ?
C5 H5 0.9300 . ?
C6 N1 1.339(7) . ?
C6 C7 1.505(8) . ?
C7 O2 1.242(7) . ?
C7 O1 1.279(7) . ?
C8 O6 1.248(7) . ?
C8 O5 1.272(6) . ?
C8 C9 1.514(8) . ?
C9 N2 1.337(7) . ?
C9 C10 1.389(8) . ?
C10 C11 1.380(8) . ?
C10 H10A 0.9300 . ?
C11 C12 1.383(8) . ?
C11 H11 0.9300 . ?
C12 C13 1.374(8) . ?
C12 H12 0.9300 . ?
C13 N2 1.339(7) . ?
C13 C14 1.512(8) . ?
C14 O8 1.252(7) . ?
C14 O7 1.263(7) . ?
O8 Ag1 2.248(4) 1_565 ?
O8 Ag1 2.599(4) 3_775 ?
O9 H9A 0.9303 . ?
O9 H9B 1.0423 . ?
O10 H10C 0.9050 . ?
O10 H10B 0.8542 . ?
O11 H11A 0.72(7) . ?
O11 H11B 0.86(7) . ?
O12 H12A 0.8178 . ?
O12 H12B 0.8739 . ?
O13 H13A 0.8879 . ?
O13 H13B 0.8849 . ?
O14 H14A 0.9221 . ?
O14 H14B 0.8476 . ?
